data_2103935
loop_
_publ_author_name
'Kubicki, Maciej'
'Borowiak, Teresa'
'Dutkiewicz, Grzegorz'
'Sobiak, Stanis\/law'
'Weidlich, Iwona'

_publ_contact_author
;
Teresa Borowiak
Faculty of Chemistry
Adam Mickiewicz University
Grunwaldzka 6
60-780 Pozna\'n
Poland
;
_publ_section_title
;
 1,2-Dimethyl-4-nitro-5-morpholinoimidazole and its hydrate: a case of
 a centrosymmetric--noncentrosymmetric ambiguity
;
_journal_issue 4
_journal_name_full 'Acta Crystallographica Section B'
_journal_page_first 487
_journal_page_last 491
_journal_paper_doi 10.1107/S010876810301070X
_journal_volume 59
_journal_year 2003
_chemical_formula_moiety 'C9 H14 N4 O3, H2 O'
_chemical_formula_sum 'C9 H16 N4 O4'
_chemical_formula_weight 244.26
_chemical_name_systematic
;
1,2-Dimethyl-4-nitro-5-morpholine-imidazole hydrate
;
_space_group_IT_number 2
_symmetry_cell_setting triclinic
_symmetry_space_group_name_Hall '-P 1'
_symmetry_space_group_name_H-M 'P -1'
_atom_sites_solution_hydrogens geom
_atom_sites_solution_primary direct
_atom_sites_solution_secondary difmap
_audit_creation_method SHELXL-97
_cell_angle_alpha 95.319(8)
_cell_angle_beta 92.235(9)
_cell_angle_gamma 90.777(8)
_cell_formula_units_Z 4
_cell_length_a 10.1972(11)
_cell_length_b 10.2908(9)
_cell_length_c 11.1812(12)
_cell_measurement_reflns_used 2644
_cell_measurement_temperature 293(2)
_cell_measurement_theta_max 20
_cell_measurement_theta_min 5
_cell_volume 1167.2(2)
_computing_cell_refinement 'CrysAlisCCD v.158'
_computing_data_collection 'CrysAlisCCD v.158'
_computing_data_reduction 'CrysAlisRed v.158'
_computing_structure_refinement 'SHELXL-97 (Sheldrick, 1997)'
_computing_structure_solution 'SHELXS-97 (Sheldrick, 1990)'
_diffrn_ambient_temperature 293(2)
_diffrn_measured_fraction_theta_full 0.990
_diffrn_measured_fraction_theta_max 0.990
_diffrn_measurement_device_type 'KUMA KM4CCD \k-craddle diffractometer'
_diffrn_measurement_method \w-scan
_diffrn_radiation_monochromator graphite
_diffrn_radiation_source 'fine-focus sealed tube'
_diffrn_radiation_type MoK\a
_diffrn_radiation_wavelength 0.71073
_diffrn_reflns_av_R_equivalents 0.011
_diffrn_reflns_av_sigmaI/netI 0.0268
_diffrn_reflns_limit_h_max 12
_diffrn_reflns_limit_h_min -12
_diffrn_reflns_limit_k_max 13
_diffrn_reflns_limit_k_min -13
_diffrn_reflns_limit_l_max 13
_diffrn_reflns_limit_l_min 0
_diffrn_reflns_number 6520
_diffrn_reflns_theta_full 27.00
_diffrn_reflns_theta_max 27.00
_diffrn_reflns_theta_min 3.46
_exptl_absorpt_coefficient_mu 0.114
_exptl_absorpt_correction_type none
_exptl_crystal_colour colourless
_exptl_crystal_density_diffrn 1.437
_exptl_crystal_density_method 'not measured'
_exptl_crystal_description prism
_exptl_crystal_F_000 520
_exptl_crystal_size_max 0.3
_exptl_crystal_size_mid 0.15
_exptl_crystal_size_min 0.1
_refine_diff_density_max 0.181
_refine_diff_density_min -0.226
_refine_ls_extinction_coef 0.150(7)
_refine_ls_extinction_expression Fc^*^=kFc[1+0.001xFc^2^\l^3^/sin(2\q)]^-1/4^
_refine_ls_extinction_method SHELXL
_refine_ls_goodness_of_fit_ref 1.089
_refine_ls_hydrogen_treatment mixed
_refine_ls_matrix_type full
_refine_ls_number_parameters 444
_refine_ls_number_reflns 4860
_refine_ls_number_restraints 0
_refine_ls_restrained_S_all 1.089
_refine_ls_R_factor_all 0.0464
_refine_ls_R_factor_gt 0.0404
_refine_ls_shift/su_max 0.014
_refine_ls_shift/su_mean 0.001
_refine_ls_structure_factor_coef Fsqd
_refine_ls_weighting_details 'calc w=1/[\s^2^(Fo^2^)+(0.0601P)^2^+0.1765P] where P=(Fo^2^+2Fc^2^)/3'
_refine_ls_weighting_scheme calc
_refine_ls_wR_factor_gt 0.1078
_refine_ls_wR_factor_ref 0.1130
_reflns_number_gt 4180
_reflns_number_total 4860
_reflns_threshold_expression >2sigma(I)
_cod_data_source_file sn0030.cif
_cod_data_source_block 2
_cod_original_sg_symbol_H-M P-1
_cod_database_code 2103935
_cod_database_fobs_code 2103935

loop_
_symmetry_equiv_pos_as_xyz
'x, y, z'
'-x, -y, -z'

loop_
_atom_site_label
_atom_site_fract_x
_atom_site_fract_y
_atom_site_fract_z
_atom_site_U_iso_or_equiv
_atom_site_adp_type
_atom_site_calc_flag
_atom_site_refinement_flags
_atom_site_occupancy
_atom_site_disorder_assembly
_atom_site_disorder_group
_atom_site_type_symbol
N1A 0.55911(11) 0.79282(10) 1.02008(9) 0.0386(2) Uani d . 1 . . N
C11A 0.53571(19) 0.69762(15) 1.10609(15) 0.0534(4) Uani d . 1 . . C
H11A 0.622(2) 0.6781(19) 1.1412(18) 0.070(5) Uiso d . 1 . . H
H11B 0.497(2) 0.624(2) 1.0637(19) 0.075(6) Uiso d . 1 . . H
H11C 0.477(2) 0.727(2) 1.169(2) 0.075(6) Uiso d . 1 . . H
C2A 0.50083(13) 0.78885(12) 0.90597(12) 0.0415(3) Uani d . 1 . . C
C21A 0.39048(18) 0.69759(17) 0.86410(18) 0.0584(4) Uani d . 1 . . C
H21A 0.316(3) 0.719(3) 0.905(2) 0.097(8) Uiso d . 1 . . H
H21B 0.378(2) 0.705(2) 0.774(2) 0.100(8) Uiso d . 1 . . H
H21C 0.412(2) 0.609(2) 0.8796(18) 0.075(6) Uiso d . 1 . . H
N3A 0.55427(12) 0.87336(11) 0.84208(10) 0.0440(3) Uani d . 1 . . N
C4A 0.65022(13) 0.93583(12) 0.91746(11) 0.0395(3) Uani d . 1 . . C
N4A 0.71806(13) 1.04363(12) 0.88120(11) 0.0491(3) Uani d . 1 . . N
O41A 0.69052(15) 1.07925(16) 0.78057(12) 0.0831(4) Uani d . 1 . . O
O42A 0.80200(12) 1.10086(11) 0.95088(11) 0.0616(3) Uani d . 1 . . O
C5A 0.65669(12) 0.88711(11) 1.02962(10) 0.0344(3) Uani d . 1 . . C
N51A 0.73443(10) 0.91833(11) 1.13024(9) 0.0404(3) Uani d . 1 . . N
C52A 0.68560(13) 0.91842(14) 1.25208(11) 0.0407(3) Uani d . 1 . . C
H52A 0.7077(17) 0.8365(17) 1.2855(15) 0.054(4) Uiso d . 1 . . H
H52B 0.5908(17) 0.9323(16) 1.2479(14) 0.049(4) Uiso d . 1 . . H
C53A 0.75180(14) 1.02905(15) 1.33071(13) 0.0447(3) Uani d . 1 . . C
H53A 0.7279(17) 1.1108(18) 1.3001(16) 0.057(5) Uiso d . 1 . . H
H53B 0.7279(17) 1.0256(16) 1.4147(16) 0.054(4) Uiso d . 1 . . H
O54A 0.89125(10) 1.02003(10) 1.33088(9) 0.0490(3) Uani d . 1 . . O
C55A 0.93616(16) 1.02495(17) 1.21218(14) 0.0516(4) Uani d . 1 . . C
H55A 0.9163(17) 1.1073(18) 1.1792(16) 0.056(5) Uiso d . 1 . . H
H55B 1.0317(19) 1.0159(17) 1.2196(15) 0.057(5) Uiso d . 1 . . H
C56A 0.87740(13) 0.91522(14) 1.12684(13) 0.0436(3) Uani d . 1 . . C
H56A 0.9059(16) 0.9207(16) 1.0443(16) 0.050(4) Uiso d . 1 . . H
H56B 0.9090(17) 0.8298(18) 1.1521(16) 0.056(5) Uiso d . 1 . . H
N1B -0.03131(10) 0.70881(9) 0.56171(9) 0.0341(2) Uani d . 1 . . N
C11B -0.13654(14) 0.80020(14) 0.54053(14) 0.0455(3) Uani d . 1 . . C
H11D -0.2092(19) 0.7553(19) 0.4941(17) 0.065(5) Uiso d . 1 . . H
H11E -0.100(2) 0.866(2) 0.4930(19) 0.076(6) Uiso d . 1 . . H
H11F -0.168(2) 0.837(2) 0.6192(19) 0.073(6) Uiso d . 1 . . H
C2B 0.08689(12) 0.70602(12) 0.50615(11) 0.0366(3) Uani d . 1 . . C
C21B 0.11580(17) 0.78342(16) 0.40435(14) 0.0496(3) Uani d . 1 . . C
H21D 0.208(2) 0.775(2) 0.3896(19) 0.079(6) Uiso d . 1 . . H
H21E 0.098(2) 0.872(2) 0.4239(18) 0.078(6) Uiso d . 1 . . H
H21F 0.062(2) 0.751(2) 0.336(2) 0.084(6) Uiso d . 1 . . H
N3B 0.16923(10) 0.62771(10) 0.55401(10) 0.0391(2) Uani d . 1 . . N
C4B 0.10197(12) 0.57708(11) 0.64345(11) 0.0367(3) Uani d . 1 . . C
N4B 0.15675(12) 0.47571(11) 0.70379(11) 0.0451(3) Uani d . 1 . . N
O41B 0.26485(12) 0.43397(12) 0.67332(12) 0.0669(3) Uani d . 1 . . O
O42B 0.09418(13) 0.43057(11) 0.78366(11) 0.0635(3) Uani d . 1 . . O
C5B -0.02392(12) 0.62639(11) 0.65200(10) 0.0335(3) Uani d . 1 . . C
N51B -0.12245(11) 0.60482(12) 0.72637(9) 0.0420(3) Uani d . 1 . . N
C52B -0.10251(17) 0.62879(17) 0.85694(12) 0.0509(3) Uani d . 1 . . C
H52C -0.0092(19) 0.6249(17) 0.8783(16) 0.058(5) Uiso d . 1 . . H
H52D -0.1319(18) 0.7204(19) 0.8828(17) 0.063(5) Uiso d . 1 . . H
C53B -0.18166(19) 0.5307(2) 0.91691(15) 0.0632(4) Uani d . 1 . . C
H53C -0.147(2) 0.441(2) 0.8951(18) 0.069(5) Uiso d . 1 . . H
H53D -0.1779(19) 0.5526(19) 1.0010(18) 0.069(5) Uiso d . 1 . . H
O54B -0.31690(12) 0.53279(12) 0.87956(10) 0.0607(3) Uani d . 1 . . O
C55B -0.33145(16) 0.49961(17) 0.75223(14) 0.0531(4) Uani d . 1 . . C
H55C -0.2966(18) 0.4083(19) 0.7300(16) 0.059(5) Uiso d . 1 . . H
H55D -0.4280(19) 0.5023(17) 0.7321(16) 0.059(5) Uiso d . 1 . . H
C56B -0.26126(13) 0.59865(15) 0.68533(12) 0.0439(3) Uani d . 1 . . C
H56C -0.3030(17) 0.6883(18) 0.7046(15) 0.055(4) Uiso d . 1 . . H
H56D -0.2655(17) 0.5746(17) 0.5992(17) 0.057(5) Uiso d . 1 . . H
O1W 0.54998(15) 0.89126(18) 0.55858(16) 0.0699(4) Uani d . 1 . . O
H1WA 0.555(3) 0.905(3) 0.634(3) 0.127(11) Uiso d . 1 . . H
H1WB 0.509(6) 0.825(7) 0.525(5) 0.11(2) Uiso d P 0.50 A 1 H
H1WC 0.507(7) 0.936(6) 0.518(6) 0.12(2) Uiso d P 0.50 B 2 H
O2W 0.45280(17) 0.6293(2) 0.52183(18) 0.0854(5) Uani d . 1 . . O
H2WA 0.375(3) 0.626(2) 0.532(2) 0.088(7) Uiso d . 1 . . H
H2WB 0.489(7) 0.697(8) 0.528(6) 0.11(2) Uiso d P 0.50 C 1 H
H2WC 0.496(9) 0.572(7) 0.499(8) 0.15(3) Uiso d P 0.50 D 2 H

loop_
_atom_site_aniso_label
_atom_site_aniso_U_11
_atom_site_aniso_U_22
_atom_site_aniso_U_33
_atom_site_aniso_U_12
_atom_site_aniso_U_13
_atom_site_aniso_U_23
N1A 0.0430(6) 0.0319(5) 0.0409(5) 0.0001(4) -0.0035(4) 0.0056(4)
C11A 0.0658(10) 0.0409(7) 0.0547(9) -0.0101(7) -0.0033(8) 0.0150(6)
C2A 0.0441(7) 0.0369(6) 0.0422(7) 0.0078(5) -0.0059(5) -0.0003(5)
C21A 0.0549(10) 0.0488(9) 0.0681(11) -0.0007(7) -0.0167(8) -0.0037(7)
N3A 0.0497(6) 0.0455(6) 0.0364(5) 0.0105(5) -0.0036(5) 0.0024(4)
C4A 0.0435(7) 0.0407(6) 0.0351(6) 0.0061(5) 0.0038(5) 0.0063(5)
N4A 0.0526(7) 0.0531(7) 0.0441(6) 0.0033(5) 0.0114(5) 0.0144(5)
O41A 0.0952(10) 0.1023(10) 0.0586(7) -0.0136(8) 0.0032(7) 0.0466(7)
O42A 0.0643(7) 0.0578(6) 0.0641(7) -0.0130(5) 0.0088(5) 0.0122(5)
C5A 0.0362(6) 0.0327(5) 0.0344(6) 0.0051(5) 0.0013(5) 0.0033(4)
N51A 0.0355(5) 0.0536(6) 0.0321(5) -0.0003(5) 0.0004(4) 0.0035(4)
C52A 0.0377(7) 0.0516(7) 0.0334(6) 0.0012(5) 0.0007(5) 0.0083(5)
C53A 0.0438(7) 0.0508(8) 0.0391(7) 0.0075(6) 0.0004(5) 0.0012(6)
O54A 0.0421(5) 0.0602(6) 0.0428(5) -0.0010(4) -0.0044(4) -0.0023(4)
C55A 0.0416(8) 0.0618(9) 0.0502(8) -0.0084(7) 0.0019(6) -0.0002(7)
C56A 0.0363(7) 0.0508(7) 0.0433(7) 0.0020(5) 0.0037(5) 0.0004(6)
N1B 0.0329(5) 0.0336(5) 0.0359(5) 0.0039(4) -0.0008(4) 0.0046(4)
C11B 0.0404(7) 0.0452(7) 0.0523(8) 0.0117(6) -0.0019(6) 0.0120(6)
C2B 0.0366(6) 0.0351(6) 0.0375(6) 0.0007(5) 0.0011(5) 0.0003(5)
C21B 0.0563(9) 0.0498(8) 0.0441(7) 0.0011(7) 0.0076(7) 0.0093(6)
N3B 0.0350(5) 0.0365(5) 0.0455(6) 0.0033(4) 0.0016(4) 0.0020(4)
C4B 0.0352(6) 0.0325(6) 0.0421(6) 0.0031(5) -0.0060(5) 0.0040(5)
N4B 0.0469(6) 0.0362(5) 0.0516(6) 0.0034(5) -0.0122(5) 0.0060(5)
O41B 0.0540(7) 0.0574(6) 0.0905(9) 0.0238(5) -0.0062(6) 0.0141(6)
O42B 0.0746(8) 0.0575(6) 0.0616(7) 0.0059(6) -0.0064(6) 0.0251(5)
C5B 0.0344(6) 0.0321(5) 0.0333(5) -0.0007(4) -0.0039(4) 0.0014(4)
N51B 0.0374(6) 0.0562(7) 0.0323(5) -0.0022(5) -0.0009(4) 0.0055(5)
C52B 0.0549(9) 0.0632(9) 0.0335(7) -0.0013(7) -0.0027(6) 0.0007(6)
C53B 0.0697(11) 0.0830(12) 0.0385(8) -0.0002(9) 0.0034(7) 0.0142(8)
O54B 0.0595(7) 0.0786(8) 0.0456(6) -0.0050(6) 0.0161(5) 0.0100(5)
C55B 0.0475(8) 0.0638(10) 0.0481(8) -0.0071(7) 0.0091(6) 0.0040(7)
C56B 0.0354(7) 0.0583(8) 0.0380(7) -0.0004(6) 0.0023(5) 0.0036(6)
O1W 0.0681(9) 0.0772(9) 0.0643(9) 0.0135(7) 0.0025(7) 0.0043(7)
O2W 0.0430(8) 0.0921(12) 0.1174(13) 0.0006(8) 0.0050(8) -0.0105(10)

loop_
_atom_type_symbol
_atom_type_description
_atom_type_scat_dispersion_real
_atom_type_scat_dispersion_imag
_atom_type_scat_source
C C 0.0033 0.0016 'International Tables Vol C Tables 4.2.6.8 and 6.1.1.4'
H H 0.0000 0.0000 'International Tables Vol C Tables 4.2.6.8 and 6.1.1.4'
N N 0.0061 0.0033 'International Tables Vol C Tables 4.2.6.8 and 6.1.1.4'
O O 0.0106 0.0060 'International Tables Vol C Tables 4.2.6.8 and 6.1.1.4'

loop_
_geom_angle_atom_site_label_1
_geom_angle_atom_site_label_2
_geom_angle_atom_site_label_3
_geom_angle
C5A N1A C2A 108.13(10)
C5A N1A C11A 126.13(11)
C2A N1A C11A 124.92(12)
N1A C11A H11A 106.3(12)
N1A C11A H11B 107.6(13)
H11A C11A H11B 111.4(17)
N1A C11A H11C 114.1(12)
H11A C11A H11C 110.4(17)
H11B C11A H11C 107.2(18)
N3A C2A N1A 111.84(12)
N3A C2A C21A 125.33(13)
N1A C2A C21A 122.84(13)
C2A C21A H21A 110.6(16)
C2A C21A H21B 105.5(14)
H21A C21A H21B 113(2)
C2A C21A H21C 110.6(12)
H21A C21A H21C 107(2)
H21B C21A H21C 110.8(19)
C2A N3A C4A 104.78(11)
N3A C4A C5A 112.03(11)
N3A C4A N4A 119.78(11)
C5A C4A N4A 127.85(12)
O41A N4A O42A 122.39(13)
O41A N4A C4A 118.41(13)
O42A N4A C4A 119.19(12)
N51A C5A N1A 124.30(11)
N51A C5A C4A 132.48(12)
N1A C5A C4A 103.22(10)
C5A N51A C56A 121.48(11)
C5A N51A C52A 122.68(11)
C56A N51A C52A 113.41(10)
N51A C52A C53A 108.64(11)
N51A C52A H52A 110.0(10)
C53A C52A H52A 108.3(10)
N51A C52A H52B 108.3(10)
C53A C52A H52B 109.4(10)
H52A C52A H52B 112.2(14)
O54A C53A C52A 111.66(11)
O54A C53A H53A 108.0(11)
C52A C53A H53A 108.9(11)
O54A C53A H53B 106.0(10)
C52A C53A H53B 110.2(10)
H53A C53A H53B 112.1(15)
C55A O54A C53A 110.30(11)
O54A C55A C56A 111.63(12)
O54A C55A H55A 112.7(10)
C56A C55A H55A 108.2(10)
O54A C55A H55B 105.3(10)
C56A C55A H55B 109.9(10)
H55A C55A H55B 109.1(15)
N51A C56A C55A 109.39(12)
N51A C56A H56A 110.6(10)
C55A C56A H56A 111.5(10)
N51A C56A H56B 109.4(10)
C55A C56A H56B 109.2(10)
H56A C56A H56B 106.6(14)
C2B N1B C5B 108.11(10)
C2B N1B C11B 124.83(11)
C5B N1B C11B 126.33(11)
N1B C11B H11D 110.2(11)
N1B C11B H11E 106.6(12)
H11D C11B H11E 108.7(16)
N1B C11B H11F 108.8(11)
H11D C11B H11F 109.4(16)
H11E C11B H11F 113.0(17)
N3B C2B N1B 111.77(11)
N3B C2B C21B 124.67(12)
N1B C2B C21B 123.56(12)
C2B C21B H21D 107.5(13)
C2B C21B H21E 110.8(13)
H21D C21B H21E 108.6(18)
C2B C21B H21F 108.8(13)
H21D C21B H21F 112.1(18)
H21E C21B H21F 109.1(18)
C2B N3B C4B 104.87(10)
N3B C4B C5B 112.10(10)
N3B C4B N4B 119.71(12)
C5B C4B N4B 127.73(12)
O41B N4B O42B 122.84(12)
O41B N4B C4B 118.35(13)
O42B N4B C4B 118.80(12)
N51B C5B N1B 124.66(11)
N51B C5B C4B 132.20(11)
N1B C5B C4B 103.14(10)
C5B N51B C52B 120.90(11)
C5B N51B C56B 122.53(10)
C52B N51B C56B 113.71(11)
N51B C52B C53B 109.44(13)
N51B C52B H52C 109.4(11)
C53B C52B H52C 111.9(10)
N51B C52B H52D 108.6(10)
C53B C52B H52D 110.1(11)
H52C C52B H52D 107.3(15)
O54B C53B C52B 111.18(14)
O54B C53B H53C 109.0(11)
C52B C53B H53C 109.1(12)
O54B C53B H53D 106.3(12)
C52B C53B H53D 109.6(12)
H53C C53B H53D 111.6(16)
C53B O54B C55B 109.89(12)
O54B C55B C56B 110.64(13)
O54B C55B H55C 110.3(10)
C56B C55B H55C 110.4(10)
O54B C55B H55D 105.9(10)
C56B C55B H55D 109.1(10)
H55C C55B H55D 110.4(15)
N51B C56B C55B 108.52(12)
N51B C56B H56C 109.6(10)
C55B C56B H56C 108.7(9)
N51B C56B H56D 108.1(10)
C55B C56B H56D 111.6(10)
H56C C56B H56D 110.2(14)
H1WA O1W H1WB 121(4)
H1WA O1W H1WC 122(5)
H1WB O1W H1WC 89(5)
H2WA O2W H2WB 119(5)
H2WA O2W H2WC 127(6)
H2WB O2W H2WC 114(7)

loop_
_geom_bond_atom_site_label_1
_geom_bond_atom_site_label_2
_geom_bond_distance
N1A C5A 1.3745(16)
N1A C2A 1.3832(16)
N1A C11A 1.4587(17)
C11A H11A 0.98(2)
C11A H11B 0.93(2)
C11A H11C 0.97(2)
C2A N3A 1.3024(18)
C2A C21A 1.489(2)
C21A H21A 0.92(3)
C21A H21B 1.02(3)
C21A H21C 0.97(2)
N3A C4A 1.3780(17)
C4A C5A 1.3927(16)
C4A N4A 1.3994(18)
N4A O41A 1.2385(17)
N4A O42A 1.2392(17)
C5A N51A 1.3615(16)
N51A C56A 1.4605(17)
N51A C52A 1.4686(16)
C52A C53A 1.507(2)
C52A H52A 0.979(17)
C52A H52B 0.979(17)
C53A O54A 1.4262(17)
C53A H53A 0.968(19)
C53A H53B 0.983(18)
O54A C55A 1.4258(18)
C55A C56A 1.511(2)
C55A H55A 0.976(18)
C55A H55B 0.981(19)
C56A H56A 0.985(17)
C56A H56B 1.001(18)
N1B C2B 1.3767(16)
N1B C5B 1.3780(15)
N1B C11B 1.4631(16)
C11B H11D 0.97(2)
C11B H11E 0.98(2)
C11B H11F 0.99(2)
C2B N3B 1.3054(16)
C2B C21B 1.4848(19)
C21B H21D 0.96(2)
C21B H21E 0.94(2)
C21B H21F 0.96(2)
N3B C4B 1.3720(17)
C4B C5B 1.3902(17)
C4B N4B 1.4044(16)
N4B O41B 1.2372(17)
N4B O42B 1.2384(17)
C5B N51B 1.3578(16)
N51B C52B 1.4636(17)
N51B C56B 1.4696(17)
C52B C53B 1.505(2)
C52B H52C 0.974(19)
C52B H52D 1.01(2)
C53B O54B 1.426(2)
C53B H53C 1.01(2)
C53B H53D 0.95(2)
O54B C55B 1.4344(19)
C55B C56B 1.508(2)
C55B H55C 1.021(19)
C55B H55D 1.003(19)
C56B H56C 1.029(19)
C56B H56D 0.972(18)
O1W H1WA 0.84(4)
O1W H1WB 0.85(7)
O1W H1WC 0.80(6)
O2W H2WA 0.80(3)
O2W H2WB 0.78(8)
O2W H2WC 0.77(9)

loop_
_geom_hbond_atom_site_label_D
_geom_hbond_atom_site_label_H
_geom_hbond_atom_site_label_A
_geom_hbond_site_symmetry_A
_geom_hbond_distance_DH
_geom_hbond_distance_HA
_geom_hbond_distance_DA
_geom_hbond_angle_DHA
O1W H1WA N3A . 0.84(4) 2.38(4) 3.191(2) 162(3)
O2W H2WA N3B . 0.80(3) 2.12(3) 2.928(2) 177(2)
O1W H1WC O1W 2_676 0.80(6) 2.12(6) 2.875(3) 157(6)
O2W H2WC O2W 2_666 0.77(9) 2.14(8) 2.849(5) 153(8)
C11A H11A O41B 2_667 0.98(2) 2.69(2) 3.515(2) 141.7(15)
C52A H52A O41B 2_667 0.979(17) 2.879(18) 3.8314(18) 164.7(13)
C56A H56B O42B 2_667 1.001(18) 2.838(18) 3.7965(19) 160.5(13)
C11A H11B O54B 2_567 0.93(2) 2.56(2) 3.253(2) 131.2(16)
C53B H53D O42B 2_567 0.95(2) 2.51(2) 3.417(2) 160.0(16)
C11A H11C O41A 2_677 0.97(2) 2.68(2) 3.469(3) 139.2(16)
C21A H21A O42A 2_677 0.92(3) 2.67(3) 3.474(2) 146(2)
C52A H52B N3A 2_677 0.979(17) 2.745(16) 3.4702(18) 131.3(12)
C52A H52B O41A 2_677 0.979(17) 2.874(17) 3.839(2) 169.0(13)
C55A H55B O42A 2_777 0.981(19) 2.799(18) 3.488(2) 127.8(13)
C11B H11D O41B 2_566 0.97(2) 2.61(2) 3.441(2) 142.9(15)
C21B H21F O42B 2_566 0.96(2) 2.67(2) 3.538(2) 151.8(17)
C56B H56D N3B 2_566 0.972(18) 2.785(18) 3.5452(19) 135.6(13)
C56B H56D O41B 2_566 0.972(18) 3.040(18) 3.992(2) 166.7(14)
C11B H11E O54A 1_454 0.98(2) 2.51(2) 3.4220(18) 153.8(16)
C21B H21E O54A 1_454 0.94(2) 2.84(2) 3.496(2) 127.8(16)
C21B H21D O41A 2_676 0.96(2) 2.75(2) 3.310(2) 117.4(15)
C56B H56C N3A 1_455 1.029(19) 2.796(19) 3.7529(19) 154.8(12)

loop_
_geom_torsion_atom_site_label_1
_geom_torsion_atom_site_label_2
_geom_torsion_atom_site_label_3
_geom_torsion_atom_site_label_4
_geom_torsion
C5A N1A C2A N3A 0.16(15)
C11A N1A C2A N3A -169.98(14)
C5A N1A C2A C21A -179.89(13)
C11A N1A C2A C21A 10.0(2)
N1A C2A N3A C4A -0.58(15)
C21A C2A N3A C4A 179.48(14)
C2A N3A C4A C5A 0.81(15)
C2A N3A C4A N4A -173.02(12)
N3A C4A N4A O41A -0.8(2)
C5A C4A N4A O41A -173.56(14)
N3A C4A N4A O42A 178.34(13)
C5A C4A N4A O42A 5.6(2)
C2A N1A C5A N51A 179.64(12)
C11A N1A C5A N51A -10.4(2)
C2A N1A C5A C4A 0.33(13)
C11A N1A C5A C4A 170.31(14)
N3A C4A C5A N51A -179.94(13)
N4A C4A C5A N51A -6.7(2)
N3A C4A C5A N1A -0.70(14)
N4A C4A C5A N1A 172.51(13)
N1A C5A N51A C56A 124.70(14)
C4A C5A N51A C56A -56.2(2)
N1A C5A N51A C52A -36.38(18)
C4A C5A N51A C52A 142.72(14)
C5A N51A C52A C53A -143.68(12)
C56A N51A C52A C53A 53.85(15)
N51A C52A C53A O54A -56.54(15)
C52A C53A O54A C55A 60.32(15)
C53A O54A C55A C56A -59.31(16)
C5A N51A C56A C55A 143.97(13)
C52A N51A C56A C55A -53.33(16)
O54A C55A C56A N51A 55.17(17)
C5B N1B C2B N3B 0.14(14)
C11B N1B C2B N3B 170.89(12)
C5B N1B C2B C21B -179.76(12)
C11B N1B C2B C21B -9.02(19)
N1B C2B N3B C4B 0.38(14)
C21B C2B N3B C4B -179.72(13)
C2B N3B C4B C5B -0.78(14)
C2B N3B C4B N4B 171.98(11)
N3B C4B N4B O41B -0.61(18)
C5B C4B N4B O41B 170.90(13)
N3B C4B N4B O42B -179.47(12)
C5B C4B N4B O42B -8.0(2)
C2B N1B C5B N51B 179.74(11)
C11B N1B C5B N51B 9.17(19)
C2B N1B C5B C4B -0.58(12)
C11B N1B C5B C4B -171.15(12)
N3B C4B C5B N51B -179.51(12)
N4B C4B C5B N51B 8.5(2)
N3B C4B C5B N1B 0.85(13)
N4B C4B C5B N1B -171.19(12)
N1B C5B N51B C52B -122.86(14)
C4B C5B N51B C52B 57.6(2)
N1B C5B N51B C56B 36.80(19)
C4B C5B N51B C56B -142.78(14)
C5B N51B C52B C53B -146.02(14)
C56B N51B C52B C53B 52.65(18)
N51B C52B C53B O54B -55.38(19)
C52B C53B O54B C55B 61.12(19)
C53B O54B C55B C56B -62.30(18)
C5B N51B C56B C55B 145.44(13)
C52B N51B C56B C55B -53.57(16)
O54B C55B C56B N51B 57.32(17)
